data_7231215
loop_
_publ_author_name
'Zimmer, Ge\'orgia C.'
'Pagliari, Anderson B.'
'Bender, Caroline R.'
'Salbego, Paulo R. S.'
'Orlando, Tain\'ara'
'H\"orner, Manfredo'
'Zanatta, Nilo'
'Bonacorso, Helio G.'
'Martins, Marcos A. P.'

_publ_section_title
;
 Insights on conformation in the solid state: a case study -- s-cis and/or
 s-trans crystallization of
 5(3)-aryl-3(5)-carboxyethyl-1-tert-butylpyrazoles
;
_journal_issue 35
_journal_name_full CrystEngComm
_journal_page_first 5154
_journal_paper_doi 10.1039/C8CE00984H
_journal_volume 20
_journal_year 2018
_chemical_formula_moiety 'C16 H19 F N2 O2'
_chemical_formula_sum 'C16 H19 F N2 O2'
_chemical_formula_weight 290.33
_chemical_melting_point ?
_chemical_name_common pyrazole
_chemical_name_systematic
;
'ethyl 1 tert-butyl-3-(4-fluorophenyl)-1H-pyrazole-5-carboxylate'
;
_space_group_IT_number 2
_space_group_name_Hall '-P 1'
_space_group_name_H-M_alt 'P -1'
_symmetry_cell_setting triclinic
_symmetry_space_group_name_Hall '-P 1'
_symmetry_space_group_name_H-M 'P -1'
_atom_sites_solution_hydrogens geom
_atom_sites_solution_primary direct
_atom_sites_solution_secondary difmap
_audit_conform_dict_location ftp://ftp.iucr.org/pub/cif_core.dic
_audit_conform_dict_name cif_core.dic
_audit_conform_dict_version 2.4
_audit_creation_date 2017-03-26T11:02:21-00:00
_audit_creation_method 'WinGX routine CIF_UPDATE'
_audit_update_record
;
2018-03-28 deposited with the CCDC.
2018-07-23 downloaded from the CCDC.
;
_cell_angle_alpha 92.860(2)
_cell_angle_beta 100.776(2)
_cell_angle_gamma 91.266(2)
_cell_formula_units_Z 2
_cell_length_a 8.5662(3)
_cell_length_b 8.9965(3)
_cell_length_c 10.0893(4)
_cell_measurement_reflns_used 9163
_cell_measurement_temperature 293(2)
_cell_measurement_theta_max 26.955
_cell_measurement_theta_min 2.268
_cell_volume 762.49(5)
_computing_cell_refinement 'BRUKER SANT'
_computing_data_collection 'BRUKER APEX-II'
_computing_data_reduction 'BRUKER SOFTWARE'
_computing_molecular_graphics 'ORTEP-3 (Farrugia, 2000)'
_computing_publication_material 'SHELXL-97 (Sheldrick, 1997)'
_computing_structure_refinement 'SHELXL-97 (Sheldrick, 2008)'
_computing_structure_solution 'SHELXL97 (Sheldrick, 1997)'
_diffrn_ambient_temperature 293(2)
_diffrn_detector_area_resol_mean none
_diffrn_measured_fraction_theta_full 0.996
_diffrn_measured_fraction_theta_max 0.996
_diffrn_measurement_device_type 'X8 APEX II'
_diffrn_measurement_method 'phi and omega scans'
_diffrn_radiation_monochromator graphite
_diffrn_radiation_type MoK\a
_diffrn_radiation_wavelength 0.71073
_diffrn_reflns_av_R_equivalents 0.0186
_diffrn_reflns_av_unetI/netI 0.0123
_diffrn_reflns_limit_h_max 10
_diffrn_reflns_limit_h_min -10
_diffrn_reflns_limit_k_max 11
_diffrn_reflns_limit_k_min -10
_diffrn_reflns_limit_l_max 12
_diffrn_reflns_limit_l_min -12
_diffrn_reflns_number 21320
_diffrn_reflns_theta_full 27.12
_diffrn_reflns_theta_max 27.12
_diffrn_reflns_theta_min 2.06
_diffrn_standards_decay_% none
_diffrn_standards_interval_count none
_diffrn_standards_interval_time none
_diffrn_standards_number none
_exptl_absorpt_coefficient_mu 0.092
_exptl_absorpt_correction_T_max 0.99821
_exptl_absorpt_correction_T_min 0.99738
_exptl_absorpt_correction_type gaussian
_exptl_absorpt_process_details XPREP
_exptl_crystal_colour colourless
_exptl_crystal_density_diffrn 1.265
_exptl_crystal_density_meas ?
_exptl_crystal_density_method 'not measured'
_exptl_crystal_description block
_exptl_crystal_F_000 308
_exptl_crystal_size_max 0.746
_exptl_crystal_size_mid 0.491
_exptl_crystal_size_min 0.387
_refine_diff_density_max 0.219
_refine_diff_density_min -0.166
_refine_diff_density_rms 0.032
_refine_ls_extinction_coef none
_refine_ls_extinction_method none
_refine_ls_goodness_of_fit_ref 0.636
_refine_ls_hydrogen_treatment constr
_refine_ls_matrix_type full
_refine_ls_number_parameters 190
_refine_ls_number_reflns 3352
_refine_ls_number_restraints 0
_refine_ls_restrained_S_all 0.636
_refine_ls_R_factor_all 0.0474
_refine_ls_R_factor_gt 0.0394
_refine_ls_shift/su_max 0.033
_refine_ls_shift/su_mean 0.008
_refine_ls_structure_factor_coef Fsqd
_refine_ls_weighting_details 'calc w=1/[\s^2^(Fo^2^)+(0.1468P)^2^+0.3326P] where P=(Fo^2^+2Fc^2^)/3'
_refine_ls_weighting_scheme calc
_refine_ls_wR_factor_gt 0.126
_refine_ls_wR_factor_ref 0.143
_reflns_number_gt 2782
_reflns_number_total 3352
_reflns_threshold_expression >2\s(I)
_cod_data_source_file c8ce00984h2.cif
_cod_data_source_block dfb1
_cod_depositor_comments
;
The following automatic conversions were performed:

'_chemical_melting_point' value 'none' was changed to '?' - the value
is undefined or not given.

'_exptl_absorpt_correction_type' value 'Gaussian' changed to
'gaussian' according to
/home/data/users/saulius/crontab/automatic-downloads/rss-feeds/RSC/lib/dictionaries/cif_core.dic
dictionary named 'cif_core.dic' version 2.4.2 from 2011-04-26.

'_exptl_crystal_density_meas' value 'none' was changed to '?' - the
value is perceived as not measured.

Automatic conversion script
Id: cif_fix_values 4973 2017-02-22 13:04:09Z antanas 

 Adding full bibliography for 7231210--7231217.cif.
;
_cod_original_sg_symbol_H-M P-1
_cod_database_code 7231215

loop_
_symmetry_equiv_pos_as_xyz
'x, y, z'
'-x, -y, -z'

loop_
_atom_site_label
_atom_site_type_symbol
_atom_site_fract_x
_atom_site_fract_y
_atom_site_fract_z
_atom_site_U_iso_or_equiv
_atom_site_adp_type
_atom_site_occupancy
_atom_site_symmetry_multiplicity
_atom_site_calc_flag
_atom_site_refinement_flags
O52 O 0.34095(12) 0.22563(10) 0.93180(11) 0.0507(3) Uani 1 1 d .
N2 N 0.53193(12) -0.14505(11) 0.69910(10) 0.0386(2) Uani 1 1 d .
O1 O 0.58884(13) 0.28781(11) 0.91260(12) 0.0597(3) Uani 1 1 d .
N1 N 0.57732(12) -0.00530(10) 0.74746(10) 0.0375(2) Uani 1 1 d .
F341 F 0.08259(12) -0.72914(11) 0.60171(13) 0.0799(4) Uani 1 1 d .
C3 C 0.39355(14) -0.17476(13) 0.73696(12) 0.0361(3) Uani 1 1 d .
C32 C 0.38565(15) -0.43805(14) 0.64528(14) 0.0438(3) Uani 1 1 d .
H32 H 0.489 -0.424 0.631 0.053 Uiso 1 1 calc R
C31 C 0.31133(14) -0.32070(12) 0.70073(12) 0.0362(3) Uani 1 1 d .
C51 C 0.47678(16) 0.20143(13) 0.88989(12) 0.0411(3) Uani 1 1 d .
C4 C 0.34856(15) -0.05247(13) 0.81004(12) 0.0401(3) Uani 1 1 d .
H4 H 0.2572 -0.0446 0.8469 0.048 Uiso 1 1 calc R
C36 C 0.15758(17) -0.34500(16) 0.72094(16) 0.0519(4) Uani 1 1 d .
H36 H 0.1058 -0.268 0.7578 0.062 Uiso 1 1 calc R
C33 C 0.30841(17) -0.57554(15) 0.61090(16) 0.0494(3) Uani 1 1 d .
H33 H 0.3585 -0.6533 0.5733 0.059 Uiso 1 1 calc R
C12 C 0.69324(18) 0.20551(16) 0.64647(15) 0.0517(3) Uani 1 1 d .
H12A H 0.6552 0.2754 0.7071 0.078 Uiso 1 1 calc R
H12B H 0.6137 0.1877 0.5662 0.078 Uiso 1 1 calc R
H12C H 0.7887 0.2454 0.6229 0.078 Uiso 1 1 calc R
C53 C 0.33333(18) 0.36938(14) 1.00236(15) 0.0498(3) Uani 1 1 d .
H53A H 0.3349 0.4486 0.9407 0.06 Uiso 1 1 calc R
H53B H 0.4242 0.3846 1.0756 0.06 Uiso 1 1 calc R
C34 C 0.15754(17) -0.59406(15) 0.63347(15) 0.0510(3) Uani 1 1 d .
C11 C 0.72846(15) 0.05932(14) 0.71514(13) 0.0431(3) Uani 1 1 d .
C5 C 0.46795(15) 0.05403(13) 0.81611(12) 0.0384(3) Uani 1 1 d .
C35 C 0.07934(18) -0.48202(18) 0.68716(19) 0.0610(4) Uani 1 1 d .
H35 H -0.0241 -0.4974 0.7007 0.073 Uiso 1 1 calc R
C13 C 0.85190(18) 0.08014(18) 0.84551(17) 0.0601(4) Uani 1 1 d .
H13A H 0.8137 0.1484 0.9074 0.09 Uiso 1 1 calc R
H13B H 0.9496 0.1192 0.8256 0.09 Uiso 1 1 calc R
H13C H 0.87 -0.0141 0.8854 0.09 Uiso 1 1 calc R
C14 C 0.7886(2) -0.04883(18) 0.6162(2) 0.0641(4) Uani 1 1 d .
H14A H 0.8112 -0.1419 0.6573 0.096 Uiso 1 1 calc R
H14B H 0.8837 -0.0077 0.5931 0.096 Uiso 1 1 calc R
H14C H 0.7088 -0.0649 0.5359 0.096 Uiso 1 1 calc R
C54 C 0.1841(2) 0.3712(2) 1.0564(2) 0.0784(6) Uani 1 1 d .
H54A H 0.1767 0.4654 1.1034 0.118 Uiso 1 1 calc R
H54B H 0.1839 0.2929 1.1176 0.118 Uiso 1 1 calc R
H54C H 0.0949 0.3564 0.9832 0.118 Uiso 1 1 calc R

loop_
_atom_site_aniso_label
_atom_site_aniso_U_11
_atom_site_aniso_U_22
_atom_site_aniso_U_33
_atom_site_aniso_U_23
_atom_site_aniso_U_13
_atom_site_aniso_U_12
O52 0.0551(6) 0.0346(5) 0.0648(6) -0.0140(4) 0.0219(5) -0.0010(4)
N2 0.0418(5) 0.0300(5) 0.0439(5) -0.0059(4) 0.0100(4) -0.0030(4)
O1 0.0627(6) 0.0419(5) 0.0762(7) -0.0209(5) 0.0258(5) -0.0130(4)
N1 0.0419(5) 0.0297(5) 0.0413(5) -0.0053(4) 0.0110(4) -0.0035(4)
F341 0.0728(6) 0.0504(5) 0.1198(9) -0.0297(5) 0.0391(6) -0.0292(5)
C3 0.0391(6) 0.0319(5) 0.0375(6) -0.0010(4) 0.0091(4) -0.0004(4)
C32 0.0410(6) 0.0367(6) 0.0562(7) -0.0062(5) 0.0181(5) -0.0029(5)
C31 0.0397(6) 0.0319(5) 0.0371(6) -0.0019(4) 0.0088(4) -0.0016(4)
C51 0.0517(7) 0.0317(6) 0.0410(6) -0.0032(5) 0.0132(5) -0.0004(5)
C4 0.0444(6) 0.0341(6) 0.0438(6) -0.0033(5) 0.0153(5) -0.0009(5)
C36 0.0443(7) 0.0427(7) 0.0707(9) -0.0151(6) 0.0210(6) -0.0019(5)
C33 0.0509(7) 0.0355(6) 0.0640(8) -0.0112(6) 0.0207(6) -0.0027(5)
C12 0.0543(8) 0.0483(7) 0.0552(8) 0.0062(6) 0.0173(6) -0.0071(6)
C53 0.0603(8) 0.0343(6) 0.0552(8) -0.0114(5) 0.0152(6) 0.0035(6)
C34 0.0514(8) 0.0390(7) 0.0628(8) -0.0116(6) 0.0166(6) -0.0141(6)
C11 0.0392(6) 0.0397(6) 0.0509(7) -0.0045(5) 0.0126(5) -0.0056(5)
C5 0.0453(6) 0.0312(5) 0.0395(6) -0.0029(4) 0.0117(5) 0.0001(5)
C35 0.0438(7) 0.0565(9) 0.0857(11) -0.0189(8) 0.0275(7) -0.0133(6)
C13 0.0476(8) 0.0588(9) 0.0684(10) -0.0011(7) -0.0013(7) -0.0043(6)
C14 0.0542(8) 0.0569(9) 0.0874(11) -0.0192(8) 0.0367(8) -0.0090(7)
C54 0.0830(13) 0.0538(9) 0.1077(15) -0.0191(9) 0.0475(11) 0.0051(8)

loop_
_atom_type_symbol
_atom_type_description
_atom_type_scat_dispersion_real
_atom_type_scat_dispersion_imag
_atom_type_scat_source
C C 0.0033 0.0016 'International Tables Vol C Tables 4.2.6.8 and 6.1.1.4'
H H 0 0 'International Tables Vol C Tables 4.2.6.8 and 6.1.1.4'
N N 0.0061 0.0033 'International Tables Vol C Tables 4.2.6.8 and 6.1.1.4'
O O 0.0106 0.006 'International Tables Vol C Tables 4.2.6.8 and 6.1.1.4'
F F 0.0171 0.0103 'International Tables Vol C Tables 4.2.6.8 and 6.1.1.4'

loop_
_geom_angle_atom_site_label_1
_geom_angle_atom_site_label_2
_geom_angle_atom_site_label_3
_geom_angle
C51 O52 C53 115.02(10)
C3 N2 N1 106.52(10)
N2 N1 C5 110.48(10)
N2 N1 C11 117.82(10)
C5 N1 C11 131.66(10)
N2 C3 C4 110.41(10)
N2 C3 C31 120.42(10)
C4 C3 C31 129.17(11)
C33 C32 C31 121.21(12)
C36 C31 C32 118.08(11)
C36 C31 C3 120.83(11)
C32 C31 C3 121.09(11)
O1 C51 O52 123.44(11)
O1 C51 C5 126.67(12)
O52 C51 C5 109.87(11)
C5 C4 C3 105.50(11)
C31 C36 C35 121.20(12)
C34 C33 C32 118.46(12)
O52 C53 C54 108.14(12)
F341 C34 C33 118.55(12)
F341 C34 C35 118.96(13)
C33 C34 C35 122.48(12)
N1 C11 C14 108.66(10)
N1 C11 C12 109.24(10)
C14 C11 C12 108.07(13)
N1 C11 C13 108.82(11)
C14 C11 C13 109.74(13)
C12 C11 C13 112.24(11)
N1 C5 C4 107.08(10)
N1 C5 C51 127.53(11)
C4 C5 C51 125.32(11)
C34 C35 C36 118.56(13)

loop_
_geom_bond_atom_site_label_1
_geom_bond_atom_site_label_2
_geom_bond_distance
O52 C51 1.3289(16)
O52 C53 1.4535(15)
N2 C3 1.3372(16)
N2 N1 1.3476(13)
O1 C51 1.2021(16)
N1 C5 1.3676(16)
N1 C11 1.5046(15)
F341 C34 1.3570(14)
C3 C4 1.3951(16)
C3 C31 1.4725(15)
C32 C33 1.3868(17)
C32 C31 1.3917(17)
C31 C36 1.3843(18)
C51 C5 1.4814(16)
C4 C5 1.3766(17)
C36 C35 1.3860(19)
C33 C34 1.362(2)
C12 C11 1.5268(19)
C53 C54 1.481(2)
C34 C35 1.367(2)
C11 C14 1.525(2)
C11 C13 1.5264(19)
